data_2230526
loop_
_publ_author_name
'Liu, Wei'
'Gou, Xiong-Jun'
'Song, Qin'
'Chen, Feng-Zheng'

_publ_section_title
;
 Neoline from <i>Aconitum flavum</i> Hand
;
_journal_coeditor_code XU5165
_journal_issue 6
_journal_name_full 'Acta Crystallographica Section E'
_journal_page_first o1435
_journal_paper_doi 10.1107/S1600536811015170
_journal_volume 67
_journal_year 2011
_chemical_formula_iupac 'C24 H39 N O6'
_chemical_formula_moiety 'C24 H39 N O6'
_chemical_formula_sum 'C24 H39 N O6'
_chemical_formula_weight 437.56
_chemical_name_common Neoline
_chemical_name_systematic
;
(1\a,6\a,14\a,16\b)-<i>N</i>-ethyl-6,16-
dimethoxy-4-methoxymethylaconitane-1,8,14-triol
;
_space_group_IT_number 19
_symmetry_cell_setting orthorhombic
_symmetry_space_group_name_Hall 'P 2ac 2ab'
_symmetry_space_group_name_H-M 'P 21 21 21'
_atom_sites_solution_hydrogens geom
_atom_sites_solution_primary direct
_atom_sites_solution_secondary difmap
_audit_creation_method SHELXL-97
_cell_angle_alpha 90.00
_cell_angle_beta 90.00
_cell_angle_gamma 90.00
_cell_formula_units_Z 4
_cell_length_a 9.5423(6)
_cell_length_b 13.4727(9)
_cell_length_c 18.4251(13)
_cell_measurement_reflns_used 7450
_cell_measurement_temperature 293(2)
_cell_measurement_theta_max 29.1378
_cell_measurement_theta_min 3.0179
_cell_volume 2368.7(3)
_computing_cell_refinement 'CrysAlis Pro CCD (Oxford Diffraction, 2009)'
_computing_data_collection 'CrysAlis Pro CCD (Oxford Diffraction, 2009)'
_computing_data_reduction 'CrysAlis Pro RED (Oxford Diffraction, 2009)'
_computing_molecular_graphics 'SHELXTL (Sheldrick, 2008)'
_computing_publication_material 'SHELXTL (Sheldrick, 2008)'
_computing_structure_refinement 'SHELXTL (Sheldrick, 2008)'
_computing_structure_solution 'SHELXTL (Sheldrick, 2008)'
_diffrn_ambient_temperature 293(2)
_diffrn_detector_area_resol_mean 10.0
_diffrn_measured_fraction_theta_full 0.998
_diffrn_measured_fraction_theta_max 0.998
_diffrn_measurement_device_type 'Oxford Diffraction Xcalibur Eos'
_diffrn_measurement_method \w
_diffrn_radiation_monochromator graphite
_diffrn_radiation_source 'fine-focus sealed tube'
_diffrn_radiation_type 'Mo K\a'
_diffrn_radiation_wavelength 0.71073
_diffrn_reflns_av_R_equivalents 0.0272
_diffrn_reflns_av_sigmaI/netI 0.0176
_diffrn_reflns_limit_h_max 11
_diffrn_reflns_limit_h_min -11
_diffrn_reflns_limit_k_max 16
_diffrn_reflns_limit_k_min -15
_diffrn_reflns_limit_l_max 22
_diffrn_reflns_limit_l_min -17
_diffrn_reflns_number 18153
_diffrn_reflns_theta_full 25.19
_diffrn_reflns_theta_max 25.19
_diffrn_reflns_theta_min 3.02
_diffrn_standards_number 0
_exptl_absorpt_coefficient_mu 0.087
_exptl_absorpt_correction_type none
_exptl_crystal_colour colorless
_exptl_crystal_density_diffrn 1.227
_exptl_crystal_density_method 'not measured'
_exptl_crystal_description block
_exptl_crystal_F_000 952
_exptl_crystal_size_max 0.42
_exptl_crystal_size_mid 0.33
_exptl_crystal_size_min 0.30
_refine_diff_density_max 1.021
_refine_diff_density_min -0.184
_refine_ls_extinction_method none
_refine_ls_goodness_of_fit_ref 1.086
_refine_ls_hydrogen_treatment constr
_refine_ls_matrix_type full
_refine_ls_number_parameters 295
_refine_ls_number_reflns 2422
_refine_ls_number_restraints 0
_refine_ls_restrained_S_all 1.086
_refine_ls_R_factor_all 0.0651
_refine_ls_R_factor_gt 0.0579
_refine_ls_shift/su_max 0.001
_refine_ls_shift/su_mean 0.000
_refine_ls_structure_factor_coef Fsqd
_refine_ls_weighting_details 'calc w=1/[\s^2^(Fo^2^)+(0.1203P)^2^+0.5493P] where P=(Fo^2^+2Fc^2^)/3'
_refine_ls_weighting_scheme calc
_refine_ls_wR_factor_gt 0.1696
_refine_ls_wR_factor_ref 0.1768
_reflns_number_gt 2130
_reflns_number_total 2422
_reflns_threshold_expression I>2\s(I)
_cod_data_source_file xu5165.cif
_cod_data_source_block I
_cod_database_code 2230526
_cod_database_fobs_code 2230526

loop_
_symmetry_equiv_pos_as_xyz
'x, y, z'
'-x+1/2, -y, z+1/2'
'x+1/2, -y+1/2, -z'
'-x, y+1/2, -z+1/2'

loop_
_atom_site_type_symbol
_atom_site_label
_atom_site_fract_x
_atom_site_fract_y
_atom_site_fract_z
_atom_site_U_iso_or_equiv
_atom_site_adp_type
_atom_site_calc_flag
_atom_site_refinement_flags
_atom_site_occupancy
_atom_site_symmetry_multiplicity
_atom_site_disorder_assembly
_atom_site_disorder_group
O O1 0.7798(3) 0.62800(19) 0.74631(16) 0.0520(7) Uani d . 1 1 . .
H H1A 0.8642 0.5971 0.7583 0.078 Uiso d R 1 1 . .
O O2 1.0936(4) 0.5268(3) 0.50259(19) 0.0754(10) Uani d . 1 1 A .
O O3 1.0460(3) 0.3044(2) 0.6038(2) 0.0673(9) Uani d . 1 1 . .
O O4 0.7543(3) 0.16599(19) 0.67409(18) 0.0569(8) Uani d . 1 1 . .
H H4A 0.6766 0.1394 0.6562 0.085 Uiso d R 1 1 . .
O O5 0.4505(3) 0.1912(2) 0.68421(17) 0.0569(8) Uani d . 1 1 . .
H H5A 0.3618 0.1850 0.7046 0.085 Uiso d R 1 1 . .
O O6 0.4605(3) 0.2734(2) 0.85463(15) 0.0546(8) Uani d . 1 1 . .
N N 0.9676(3) 0.4789(2) 0.75691(18) 0.0444(8) Uani d . 1 1 A .
C C1 0.7509(4) 0.5921(3) 0.6746(2) 0.0438(9) Uani d . 1 1 . .
H H1 0.6516 0.6045 0.6647 0.053 Uiso calc R 1 1 . .
C C2 0.8354(5) 0.6511(3) 0.6195(3) 0.0511(10) Uani d . 1 1 . .
H H2A 0.8052 0.6340 0.5708 0.061 Uiso calc R 1 1 . .
H H2B 0.8194 0.7215 0.6267 0.061 Uiso calc R 1 1 . .
C C3 0.9901(4) 0.6284(3) 0.6280(3) 0.0513(10) Uani d . 1 1 . .
H H3A 1.0228 0.6564 0.6734 0.062 Uiso calc R 1 1 . .
H H3B 1.0412 0.6604 0.5890 0.062 Uiso calc R 1 1 . .
C C4 1.0239(4) 0.5152(3) 0.6270(2) 0.0468(9) Uani d . 1 1 A .
C C5 0.8907(4) 0.4534(3) 0.6083(2) 0.0401(8) Uani d . 1 1 . .
H H5 0.8576 0.4682 0.5591 0.048 Uiso calc R 1 1 A .
C C6 0.9098(4) 0.3402(3) 0.6191(2) 0.0446(9) Uani d . 1 1 A .
H H6 0.8435 0.3058 0.5873 0.053 Uiso calc R 1 1 . .
C C7 0.8646(4) 0.3216(3) 0.6992(2) 0.0397(8) Uani d . 1 1 . .
H H7 0.9377 0.2857 0.7258 0.048 Uiso calc R 1 1 A .
C C8 0.7251(4) 0.2647(3) 0.7017(2) 0.0411(8) Uani d . 1 1 A .
C C9 0.6198(4) 0.3157(3) 0.6503(2) 0.0400(8) Uani d . 1 1 . .
H H9 0.6332 0.2918 0.6005 0.048 Uiso calc R 1 1 A .
C C10 0.6288(4) 0.4310(3) 0.6524(2) 0.0374(8) Uani d . 1 1 A .
H H10 0.5943 0.4559 0.6057 0.045 Uiso calc R 1 1 . .
C C11 0.7761(4) 0.4789(3) 0.66603(19) 0.0353(8) Uani d . 1 1 A .
C C12 0.5185(4) 0.4590(3) 0.7114(2) 0.0431(9) Uani d . 1 1 . .
H H12A 0.5619 0.4980 0.7495 0.052 Uiso calc R 1 1 A .
H H12B 0.4432 0.4976 0.6901 0.052 Uiso calc R 1 1 . .
C C13 0.4617(4) 0.3614(3) 0.7422(2) 0.0437(9) Uani d . 1 1 A .
H H13 0.3642 0.3694 0.7578 0.052 Uiso calc R 1 1 . .
C C14 0.4700(4) 0.2950(3) 0.6752(2) 0.0454(9) Uani d . 1 1 A .
H H14 0.4044 0.3195 0.6384 0.054 Uiso calc R 1 1 . .
C C15 0.6700(4) 0.2528(3) 0.7800(2) 0.0460(9) Uani d . 1 1 . .
H H15A 0.6370 0.1851 0.7856 0.055 Uiso calc R 1 1 A .
H H15B 0.7483 0.2615 0.8129 0.055 Uiso calc R 1 1 . .
C C16 0.5518(4) 0.3230(3) 0.8043(2) 0.0409(8) Uani d . 1 1 A .
H H16 0.5941 0.3800 0.8290 0.049 Uiso calc R 1 1 . .
C C17 0.8417(4) 0.4253(3) 0.7316(2) 0.0378(8) Uani d . 1 1 A .
H H17 0.7731 0.4214 0.7711 0.045 Uiso calc R 1 1 . .
C C18 1.1442(5) 0.5029(4) 0.5726(3) 0.0576(11) Uani d . 1 1 . .
H H18A 1.2212 0.5466 0.5854 0.069 Uiso calc R 1 1 A .
H H18B 1.1781 0.4351 0.5733 0.069 Uiso calc R 1 1 . .
C C19 1.0790(4) 0.4814(3) 0.7014(2) 0.0504(10) Uani d . 1 1 . .
H H19A 1.1196 0.4157 0.6968 0.060 Uiso calc R 1 1 A .
H H19B 1.1525 0.5262 0.7171 0.060 Uiso calc R 1 1 . .
C C20 1.0242(5) 0.4409(4) 0.8249(2) 0.0631(12) Uani d . 1 1 . .
H H20A 1.1076 0.4785 0.8370 0.076 Uiso calc R 1 1 A .
H H20B 1.0523 0.3724 0.8177 0.076 Uiso calc R 1 1 . .
C C21 0.9240(7) 0.4454(6) 0.8884(3) 0.095(2) Uani d . 1 1 A .
H H21A 0.8893 0.5119 0.8936 0.143 Uiso calc R 1 1 . .
H H21B 0.9720 0.4261 0.9319 0.143 Uiso calc R 1 1 . .
H H21C 0.8469 0.4011 0.8799 0.143 Uiso calc R 1 1 . .
C C22 1.2024(8) 0.5246(7) 0.4501(4) 0.124(3) Uani d . 1 1 . .
H H22A 1.2768 0.5681 0.4649 0.185 Uiso calc R 1 1 A .
H H22B 1.1663 0.5462 0.4041 0.185 Uiso calc R 1 1 . .
H H22C 1.2377 0.4582 0.4457 0.185 Uiso calc R 1 1 . .
C C23A 1.0543(11) 0.2077(7) 0.5829(9) 0.089(5) Uani d P 0.70(3) 1 A 1
H H23A 0.9977 0.1976 0.5405 0.133 Uiso calc PR 0.70(3) 1 A 1
H H23B 1.0211 0.1658 0.6214 0.133 Uiso calc PR 0.70(3) 1 A 1
H H23C 1.1500 0.1913 0.5721 0.133 Uiso calc PR 0.70(3) 1 A 1
C C23B 1.052(2) 0.254(2) 0.5398(13) 0.075(8) Uani d P 0.30(3) 1 A 2
H H23D 1.1433 0.2254 0.5342 0.112 Uiso calc PR 0.30(3) 1 A 2
H H23E 1.0346 0.2995 0.5005 0.112 Uiso calc PR 0.30(3) 1 A 2
H H23F 0.9824 0.2029 0.5396 0.112 Uiso calc PR 0.30(3) 1 A 2
C C24 0.5239(7) 0.2531(4) 0.9228(2) 0.0751(15) Uani d . 1 1 . .
H H24A 0.5958 0.2039 0.9166 0.113 Uiso calc R 1 1 . .
H H24B 0.4543 0.2287 0.9559 0.113 Uiso calc R 1 1 . .
H H24C 0.5645 0.3128 0.9418 0.113 Uiso calc R 1 1 . .

loop_
_atom_site_aniso_label
_atom_site_aniso_U_11
_atom_site_aniso_U_22
_atom_site_aniso_U_33
_atom_site_aniso_U_12
_atom_site_aniso_U_13
_atom_site_aniso_U_23
O1 0.0503(15) 0.0427(14) 0.0629(17) 0.0046(13) 0.0031(15) -0.0123(13)
O2 0.068(2) 0.094(3) 0.064(2) 0.006(2) 0.0269(18) 0.0062(18)
O3 0.0496(18) 0.0652(19) 0.087(2) 0.0161(16) 0.0240(17) -0.0100(17)
O4 0.0625(19) 0.0354(14) 0.0727(19) 0.0028(14) 0.0122(16) -0.0096(13)
O5 0.0566(18) 0.0467(15) 0.0675(19) -0.0189(14) 0.0077(15) -0.0066(13)
O6 0.0521(17) 0.0628(17) 0.0488(15) -0.0125(15) 0.0090(13) -0.0020(13)
N 0.0336(16) 0.0517(17) 0.0479(17) -0.0041(15) -0.0059(14) -0.0014(15)
C1 0.038(2) 0.0348(17) 0.058(2) 0.0039(16) 0.0029(18) -0.0010(16)
C2 0.048(2) 0.0353(19) 0.070(3) -0.0028(18) 0.004(2) 0.0041(19)
C3 0.045(2) 0.045(2) 0.064(3) -0.0098(18) 0.010(2) -0.0011(19)
C4 0.0333(18) 0.050(2) 0.057(2) -0.0019(18) 0.0062(18) 0.0031(18)
C5 0.0345(18) 0.0416(19) 0.0441(19) 0.0010(16) 0.0041(15) 0.0004(16)
C6 0.0383(19) 0.0405(19) 0.055(2) 0.0029(17) 0.0067(18) -0.0040(18)
C7 0.0313(17) 0.0379(18) 0.050(2) 0.0079(15) 0.0014(15) 0.0056(16)
C8 0.0393(19) 0.0315(17) 0.052(2) 0.0017(16) 0.0057(17) -0.0005(16)
C9 0.0395(19) 0.0395(19) 0.0410(19) -0.0066(16) 0.0023(15) -0.0056(16)
C10 0.0327(18) 0.0351(17) 0.0443(19) 0.0006(15) -0.0019(15) 0.0054(15)
C11 0.0303(17) 0.0340(17) 0.0417(18) 0.0005(15) 0.0017(15) 0.0005(14)
C12 0.0298(17) 0.0411(19) 0.059(2) 0.0032(16) 0.0020(17) 0.0038(17)
C13 0.0317(17) 0.046(2) 0.053(2) -0.0043(17) 0.0048(17) -0.0044(17)
C14 0.039(2) 0.047(2) 0.050(2) -0.0105(18) -0.0013(17) 0.0013(17)
C15 0.046(2) 0.0397(18) 0.052(2) 0.0004(18) -0.0017(18) 0.0067(16)
C16 0.0405(19) 0.0381(18) 0.044(2) -0.0064(16) 0.0051(16) -0.0028(15)
C17 0.0273(16) 0.0372(17) 0.049(2) 0.0011(15) -0.0001(15) 0.0019(16)
C18 0.045(2) 0.060(3) 0.067(3) 0.000(2) 0.017(2) 0.004(2)
C19 0.0309(18) 0.059(2) 0.062(2) -0.0050(18) -0.0025(17) 0.001(2)
C20 0.052(2) 0.080(3) 0.057(3) -0.009(2) -0.016(2) 0.008(2)
C21 0.081(4) 0.150(6) 0.056(3) -0.024(4) -0.017(3) 0.007(3)
C22 0.122(6) 0.154(7) 0.095(5) 0.040(5) 0.066(5) 0.037(5)
C23A 0.089(6) 0.062(5) 0.115(11) 0.026(5) 0.034(6) -0.007(6)
C23B 0.075(12) 0.088(17) 0.061(12) 0.025(11) 0.027(9) -0.008(11)
C24 0.090(4) 0.091(4) 0.044(2) -0.003(4) 0.008(3) 0.008(2)

loop_
_atom_type_symbol
_atom_type_description
_atom_type_scat_dispersion_real
_atom_type_scat_dispersion_imag
_atom_type_scat_source
C C 0.0033 0.0000 'International Tables Vol C Tables 4.2.6.8 and 6.1.1.4'
H H 0.0000 0.0000 'International Tables Vol C Tables 4.2.6.8 and 6.1.1.4'
N N 0.0061 0.0000 'International Tables Vol C Tables 4.2.6.8 and 6.1.1.4'
O O 0.0106 0.0000 'International Tables Vol C Tables 4.2.6.8 and 6.1.1.4'

loop_
_geom_angle_atom_site_label_1
_geom_angle_atom_site_label_2
_geom_angle_atom_site_label_3
_geom_angle_site_symmetry_1
_geom_angle_site_symmetry_3
_geom_angle
_geom_angle_publ_flag
C1 O1 H1A . . 103.5 ?
C18 O2 C22 . . 111.6(4) ?
C23B O3 C23A . . 43.7(10) ?
C23B O3 C6 . . 112.4(9) ?
C23A O3 C6 . . 115.9(5) ?
C8 O4 H4A . . 109.9 ?
C14 O5 H5A . . 104.7 ?
C24 O6 C16 . . 113.7(4) ?
C20 N C19 . . 109.7(3) ?
C20 N C17 . . 113.7(3) ?
C19 N C17 . . 112.2(3) ?
O1 C1 C2 . . 109.7(3) ?
O1 C1 C11 . . 113.3(3) ?
C2 C1 C11 . . 111.4(3) ?
O1 C1 H1 . . 107.4 ?
C2 C1 H1 . . 107.4 ?
C11 C1 H1 . . 107.4 ?
C3 C2 C1 . . 110.0(4) ?
C3 C2 H2A . . 109.7 ?
C1 C2 H2A . . 109.7 ?
C3 C2 H2B . . 109.7 ?
C1 C2 H2B . . 109.7 ?
H2A C2 H2B . . 108.2 ?
C2 C3 C4 . . 113.5(3) ?
C2 C3 H3A . . 108.9 ?
C4 C3 H3A . . 108.9 ?
C2 C3 H3B . . 108.9 ?
C4 C3 H3B . . 108.9 ?
H3A C3 H3B . . 107.7 ?
C18 C4 C19 . . 107.2(3) ?
C18 C4 C3 . . 105.5(3) ?
C19 C4 C3 . . 110.6(4) ?
C18 C4 C5 . . 114.0(3) ?
C19 C4 C5 . . 108.5(3) ?
C3 C4 C5 . . 110.9(3) ?
C6 C5 C4 . . 113.7(3) ?
C6 C5 C11 . . 102.2(3) ?
C4 C5 C11 . . 107.6(3) ?
C6 C5 H5 . . 111.0 ?
C4 C5 H5 . . 111.0 ?
C11 C5 H5 . . 111.0 ?
O3 C6 C5 . . 114.7(3) ?
O3 C6 C7 . . 112.8(3) ?
C5 C6 C7 . . 104.4(3) ?
O3 C6 H6 . . 108.2 ?
C5 C6 H6 . . 108.2 ?
C7 C6 H6 . . 108.2 ?
C17 C7 C8 . . 108.6(3) ?
C17 C7 C6 . . 105.1(3) ?
C8 C7 C6 . . 110.4(3) ?
C17 C7 H7 . . 110.9 ?
C8 C7 H7 . . 110.9 ?
C6 C7 H7 . . 110.9 ?
O4 C8 C7 . . 106.3(3) ?
O4 C8 C9 . . 108.5(3) ?
C7 C8 C9 . . 108.9(3) ?
O4 C8 C15 . . 107.3(3) ?
C7 C8 C15 . . 112.1(3) ?
C9 C8 C15 . . 113.5(3) ?
C14 C9 C8 . . 110.1(3) ?
C14 C9 C10 . . 103.1(3) ?
C8 C9 C10 . . 113.2(3) ?
C14 C9 H9 . . 110.1 ?
C8 C9 H9 . . 110.1 ?
C10 C9 H9 . . 110.1 ?
C9 C10 C12 . . 102.8(3) ?
C9 C10 C11 . . 117.7(3) ?
C12 C10 C11 . . 113.2(3) ?
C9 C10 H10 . . 107.6 ?
C12 C10 H10 . . 107.6 ?
C11 C10 H10 . . 107.6 ?
C17 C11 C1 . . 116.4(3) ?
C17 C11 C5 . . 98.4(3) ?
C1 C11 C5 . . 113.1(3) ?
C17 C11 C10 . . 107.3(3) ?
C1 C11 C10 . . 106.4(3) ?
C5 C11 C10 . . 115.3(3) ?
C13 C12 C10 . . 106.9(3) ?
C13 C12 H12A . . 110.3 ?
C10 C12 H12A . . 110.3 ?
C13 C12 H12B . . 110.3 ?
C10 C12 H12B . . 110.3 ?
H12A C12 H12B . . 108.6 ?
C16 C13 C14 . . 112.3(3) ?
C16 C13 C12 . . 111.8(3) ?
C14 C13 C12 . . 100.7(3) ?
C16 C13 H13 . . 110.6 ?
C14 C13 H13 . . 110.6 ?
C12 C13 H13 . . 110.6 ?
O5 C14 C13 . . 118.4(3) ?
O5 C14 C9 . . 109.7(3) ?
C13 C14 C9 . . 100.7(3) ?
O5 C14 H14 . . 109.2 ?
C13 C14 H14 . . 109.2 ?
C9 C14 H14 . . 109.2 ?
C16 C15 C8 . . 117.2(3) ?
C16 C15 H15A . . 108.0 ?
C8 C15 H15A . . 108.0 ?
C16 C15 H15B . . 108.0 ?
C8 C15 H15B . . 108.0 ?
H15A C15 H15B . . 107.2 ?
O6 C16 C13 . . 107.5(3) ?
O6 C16 C15 . . 110.3(3) ?
C13 C16 C15 . . 113.8(3) ?
O6 C16 H16 . . 108.3 ?
C13 C16 H16 . . 108.3 ?
C15 C16 H16 . . 108.3 ?
N C17 C7 . . 116.9(3) ?
N C17 C11 . . 110.4(3) ?
C7 C17 C11 . . 100.4(3) ?
N C17 H17 . . 109.6 ?
C7 C17 H17 . . 109.6 ?
C11 C17 H17 . . 109.6 ?
O2 C18 C4 . . 108.5(4) ?
O2 C18 H18A . . 110.0 ?
C4 C18 H18A . . 110.0 ?
O2 C18 H18B . . 110.0 ?
C4 C18 H18B . . 110.0 ?
H18A C18 H18B . . 108.4 ?
N C19 C4 . . 112.2(3) ?
N C19 H19A . . 109.2 ?
C4 C19 H19A . . 109.2 ?
N C19 H19B . . 109.2 ?
C4 C19 H19B . . 109.2 ?
H19A C19 H19B . . 107.9 ?
N C20 C21 . . 114.6(4) ?
N C20 H20A . . 108.6 ?
C21 C20 H20A . . 108.6 ?
N C20 H20B . . 108.6 ?
C21 C20 H20B . . 108.6 ?
H20A C20 H20B . . 107.6 ?
C20 C21 H21A . . 109.5 ?
C20 C21 H21B . . 109.5 ?
H21A C21 H21B . . 109.5 ?
C20 C21 H21C . . 109.5 ?
H21A C21 H21C . . 109.5 ?
H21B C21 H21C . . 109.5 ?
O2 C22 H22A . . 109.5 ?
O2 C22 H22B . . 109.5 ?
H22A C22 H22B . . 109.5 ?
O2 C22 H22C . . 109.5 ?
H22A C22 H22C . . 109.5 ?
H22B C22 H22C . . 109.5 ?
O3 C23A H23A . . 109.5 ?
O3 C23A H23B . . 109.5 ?
O3 C23A H23C . . 109.5 ?
O3 C23B H23D . . 109.5 ?
O3 C23B H23E . . 109.5 ?
H23D C23B H23E . . 109.5 ?
O3 C23B H23F . . 109.5 ?
H23D C23B H23F . . 109.5 ?
H23E C23B H23F . . 109.5 ?
O6 C24 H24A . . 109.5 ?
O6 C24 H24B . . 109.5 ?
H24A C24 H24B . . 109.5 ?
O6 C24 H24C . . 109.5 ?
H24A C24 H24C . . 109.5 ?
H24B C24 H24C . . 109.5 ?

loop_
_geom_bond_atom_site_label_1
_geom_bond_atom_site_label_2
_geom_bond_site_symmetry_2
_geom_bond_distance
_geom_bond_publ_flag
O1 C1 . 1.434(5) ?
O1 H1A . 0.9332 ?
O2 C18 . 1.414(6) ?
O2 C22 . 1.419(6) ?
O3 C23B . 1.359(17) ?
O3 C23A . 1.361(9) ?
O3 C6 . 1.415(5) ?
O4 C8 . 1.451(4) ?
O4 H4A . 0.8861 ?
O5 C14 . 1.421(5) ?
O5 H5A . 0.9305 ?
O6 C24 . 1.421(6) ?
O6 C16 . 1.437(4) ?
N C20 . 1.456(5) ?
N C19 . 1.475(5) ?
N C17 . 1.478(4) ?
C1 C2 . 1.521(6) ?
C1 C11 . 1.552(5) ?
C1 H1 . 0.9800 ?
C2 C3 . 1.516(6) ?
C2 H2A . 0.9700 ?
C2 H2B . 0.9700 ?
C3 C4 . 1.558(6) ?
C3 H3A . 0.9700 ?
C3 H3B . 0.9700 ?
C4 C18 . 1.534(5) ?
C4 C19 . 1.537(6) ?
C4 C5 . 1.559(5) ?
C5 C6 . 1.549(5) ?
C5 C11 . 1.565(5) ?
C5 H5 . 0.9800 ?
C6 C7 . 1.558(5) ?
C6 H6 . 0.9800 ?
C7 C17 . 1.535(5) ?
C7 C8 . 1.537(5) ?
C7 H7 . 0.9800 ?
C8 C9 . 1.543(5) ?
C8 C15 . 1.543(5) ?
C9 C14 . 1.527(6) ?
C9 C10 . 1.556(5) ?
C9 H9 . 0.9800 ?
C10 C12 . 1.559(5) ?
C10 C11 . 1.566(5) ?
C10 H10 . 0.9800 ?
C11 C17 . 1.540(5) ?
C12 C13 . 1.531(5) ?
C12 H12A . 0.9700 ?
C12 H12B . 0.9700 ?
C13 C16 . 1.523(5) ?
C13 C14 . 1.526(6) ?
C13 H13 . 0.9800 ?
C14 H14 . 0.9800 ?
C15 C16 . 1.539(5) ?
C15 H15A . 0.9700 ?
C15 H15B . 0.9700 ?
C16 H16 . 0.9800 ?
C17 H17 . 0.9800 ?
C18 H18A . 0.9700 ?
C18 H18B . 0.9700 ?
C19 H19A . 0.9700 ?
C19 H19B . 0.9700 ?
C20 C21 . 1.512(8) ?
C20 H20A . 0.9700 ?
C20 H20B . 0.9700 ?
C21 H21A . 0.9600 ?
C21 H21B . 0.9600 ?
C21 H21C . 0.9600 ?
C22 H22A . 0.9600 ?
C22 H22B . 0.9600 ?
C22 H22C . 0.9600 ?
C23A H23A . 0.9600 ?
C23A H23B . 0.9600 ?
C23A H23C . 0.9600 ?
C23B H23D . 0.9600 ?
C23B H23E . 0.9600 ?
C23B H23F . 0.9600 ?
C24 H24A . 0.9600 ?
C24 H24B . 0.9600 ?
C24 H24C . 0.9600 ?

loop_
_geom_hbond_atom_site_label_D
_geom_hbond_atom_site_label_H
_geom_hbond_atom_site_label_A
_geom_hbond_site_symmetry_A
_geom_hbond_distance_DH
_geom_hbond_distance_HA
_geom_hbond_distance_DA
_geom_hbond_angle_DHA
O1 H1A N . 0.93 1.87 2.699(4) 146
O4 H4A O5 . 0.89 2.33 2.925(4) 125
O5 H5A O1 4_646 0.93 1.80 2.682(4) 158
